data_7217603
loop_
_publ_author_name
'Tang, Si-Fu'
'Li, Liang-Jun'
'Wang, Chao'
'Zhao, Xue-Bo'

_publ_section_title
;
 Investigation of the structure variation of metal diphosphonates with the
 changing of N-donor auxiliary ligands and their properties
;
_journal_issue 38
_journal_name_full CrystEngComm
_journal_page_first 9104
_journal_paper_doi 10.1039/C4CE01266F
_journal_volume 16
_journal_year 2014
_chemical_formula_sum 'C18 H24 N2 Ni O9 P2'
_chemical_formula_weight 533.04
_chemical_name_systematic
; 
 ? 
;
_space_group_IT_number 2
_symmetry_cell_setting triclinic
_symmetry_space_group_name_Hall '-P 1'
_symmetry_space_group_name_H-M 'P -1'
_atom_sites_solution_hydrogens geom
_atom_sites_solution_primary direct
_atom_sites_solution_secondary difmap
_audit_creation_method SHELXL-97
_cell_angle_alpha 71.192(4)
_cell_angle_beta 65.659(4)
_cell_angle_gamma 83.226(4)
_cell_formula_units_Z 2
_cell_length_a 10.3111(16)
_cell_length_b 10.7447(17)
_cell_length_c 11.805(2)
_cell_measurement_temperature 296(2)
_cell_measurement_theta_max 25
_cell_measurement_theta_min 1.99
_cell_volume 1127.8(3)
_computing_cell_refinement 'Bruker XSCANS'
_computing_data_collection 'Bruker XSCANS'
_computing_data_reduction 'Bruker SHELXTL'
_computing_molecular_graphics 'Bruker SHELXTL'
_computing_publication_material 'Bruker SHELXTL'
_computing_structure_refinement 'SHELXL-97 (Sheldrick, 1997)'
_computing_structure_solution 'SHELXS-97 (Sheldrick, 1990)'
_diffrn_ambient_temperature 296(2)
_diffrn_measured_fraction_theta_full 0.997
_diffrn_measured_fraction_theta_max 0.997
_diffrn_radiation_monochromator graphite
_diffrn_radiation_source 'fine-focus sealed tube'
_diffrn_radiation_type MoK\a
_diffrn_radiation_wavelength 0.71073
_diffrn_reflns_av_R_equivalents 0.0836
_diffrn_reflns_av_sigmaI/netI 0.1231
_diffrn_reflns_limit_h_max 12
_diffrn_reflns_limit_h_min -12
_diffrn_reflns_limit_k_max 12
_diffrn_reflns_limit_k_min -12
_diffrn_reflns_limit_l_max 14
_diffrn_reflns_limit_l_min -14
_diffrn_reflns_number 9016
_diffrn_reflns_theta_full 25.00
_diffrn_reflns_theta_max 25.00
_diffrn_reflns_theta_min 1.99
_exptl_absorpt_coefficient_mu 1.054
_exptl_absorpt_correction_T_max 0.881
_exptl_absorpt_correction_T_min 0.859
_exptl_absorpt_correction_type multi-scan
_exptl_crystal_colour green
_exptl_crystal_density_diffrn 1.570
_exptl_crystal_density_method 'not measured'
_exptl_crystal_description prism
_exptl_crystal_F_000 552
_exptl_crystal_size_max 0.26
_exptl_crystal_size_mid 0.12
_exptl_crystal_size_min 0.12
_refine_diff_density_max 0.545
_refine_diff_density_min -0.449
_refine_diff_density_rms 0.112
_refine_ls_extinction_method none
_refine_ls_goodness_of_fit_ref 0.973
_refine_ls_hydrogen_treatment constr
_refine_ls_matrix_type full
_refine_ls_number_parameters 294
_refine_ls_number_reflns 3956
_refine_ls_number_restraints 0
_refine_ls_restrained_S_all 0.973
_refine_ls_R_factor_all 0.1078
_refine_ls_R_factor_gt 0.0586
_refine_ls_shift/su_max 0.000
_refine_ls_shift/su_mean 0.000
_refine_ls_structure_factor_coef Fsqd
_refine_ls_weighting_details 'calc w=1/[\s^2^(Fo^2^)+(0.0415P)^2^+0.0000P] where P=(Fo^2^+2Fc^2^)/3'
_refine_ls_weighting_scheme calc
_refine_ls_wR_factor_gt 0.1150
_refine_ls_wR_factor_ref 0.1341
_reflns_number_gt 2419
_reflns_number_total 3956
_reflns_threshold_expression >2sigma(I)
_cod_data_source_file c4ce01266f2.cif
_cod_data_source_block 3
_cod_depositor_comments
;
The following automatic conversions were performed:

'_symmetry_cell_setting' value 'Triclinic' changed to 'triclinic'
according to
/usr/data/users/saulius/crontab/automatic-downloads/rss-feeds/RSC/lib/dictionaries/cif_core.dic
dictionary named 'cif_core.dic' version 2.4.2 from 2011-04-26.

Automatic conversion script
Id: cif_fix_values 2281 2013-09-26 08:29:07Z andrius 

 Adding full bibliography for 7217600--7217608.cif.
;
_cod_original_sg_symbol_H-M P-1
_cod_database_code 7217603

loop_
_symmetry_equiv_pos_as_xyz
'x, y, z'
'-x, -y, -z'

loop_
_atom_site_label
_atom_site_type_symbol
_atom_site_fract_x
_atom_site_fract_y
_atom_site_fract_z
_atom_site_U_iso_or_equiv
_atom_site_adp_type
_atom_site_occupancy
_atom_site_symmetry_multiplicity
_atom_site_calc_flag
_atom_site_refinement_flags
Ni1 Ni 0.0000 0.5000 0.5000 0.0178(3) Uani 1 2 d S
Ni2 Ni 1.0000 0.0000 0.5000 0.0193(3) Uani 1 2 d S
O1 O 0.3430(4) 0.3161(3) 0.2550(3) 0.0320(10) Uani 1 1 d .
H1A H 0.4180 0.3212 0.1911 0.048 Uiso 1 1 calc R
O1W O 1.1298(4) 0.1490(3) 0.4661(3) 0.0295(9) Uani 1 1 d .
H1W H 1.0916 0.2200 0.4804 0.035 Uiso 1 1 d R
H2W H 1.2043 0.1799 0.3983 0.035 Uiso 1 1 d R
O2 O 0.3767(4) 0.5589(3) 0.2096(3) 0.0249(9) Uani 1 1 d .
O2W O 0.5607(6) 0.3022(5) 0.0498(5) 0.097(2) Uani 1 1 d .
H3W H 0.5581 0.3668 -0.0138 0.117 Uiso 1 1 d R
H4W H 0.6454 0.2777 0.0147 0.117 Uiso 1 1 d R
O3 O 0.1972(3) 0.4191(3) 0.4258(3) 0.0238(9) Uani 1 1 d .
O3W O -0.3771(9) 0.0656(6) 0.9811(6) 0.192(5) Uani 1 1 d .
H5W H -0.3580 0.0969 1.0301 0.231 Uiso 1 1 d R
H6W H -0.3414 0.1190 0.9046 0.231 Uiso 1 1 d R
O4 O 0.8219(3) 0.0956(3) 0.5852(3) 0.0224(9) Uani 1 1 d .
O5 O 0.7133(4) 0.2309(3) 0.7310(3) 0.0289(9) Uani 1 1 d .
H5A H 0.6904 0.3053 0.7357 0.043 Uiso 1 1 calc R
O6 O 0.9125(3) 0.3301(3) 0.5094(3) 0.0211(8) Uani 1 1 d .
N1 N 0.0055(4) 0.5924(4) 0.3111(4) 0.0208(10) Uani 1 1 d .
N2 N 0.0096(5) 0.9161(4) -0.3153(4) 0.0249(11) Uani 1 1 d .
P1 P 0.33976(14) 0.42937(14) 0.31602(13) 0.0213(4) Uani 1 1 d .
P2 P 0.78745(15) 0.23527(14) 0.58385(13) 0.0204(3) Uani 1 1 d .
C1 C 0.4726(6) 0.3845(5) 0.3832(5) 0.0253(13) Uani 1 1 d .
C2 C 0.6000(5) 0.4519(5) 0.3400(5) 0.0241(13) Uani 1 1 d .
C3 C 0.6868(5) 0.4037(5) 0.4077(5) 0.0264(14) Uani 1 1 d .
H3A H 0.7705 0.4502 0.3801 0.032 Uiso 1 1 calc R
C4 C 0.6578(5) 0.2916(5) 0.5132(5) 0.0227(13) Uani 1 1 d .
C5 C 0.5305(6) 0.2216(5) 0.5568(6) 0.0308(15) Uani 1 1 d .
C6 C 0.4423(6) 0.2706(5) 0.4919(6) 0.0318(15) Uani 1 1 d .
H6A H 0.3571 0.2256 0.5217 0.038 Uiso 1 1 calc R
C7 C 0.6517(6) 0.5706(6) 0.2229(6) 0.0435(18) Uani 1 1 d .
H7A H 0.5838 0.6395 0.2345 0.065 Uiso 1 1 calc R
H7B H 0.6628 0.5487 0.1468 0.065 Uiso 1 1 calc R
H7C H 0.7417 0.5997 0.2123 0.065 Uiso 1 1 calc R
C8 C 0.4875(7) 0.0948(6) 0.6717(6) 0.058(2) Uani 1 1 d .
H8A H 0.4885 0.1102 0.7470 0.087 Uiso 1 1 calc R
H8B H 0.5536 0.0270 0.6496 0.087 Uiso 1 1 calc R
H8C H 0.3936 0.0676 0.6903 0.087 Uiso 1 1 calc R
C9 C -0.0427(6) 0.7149(5) 0.2809(5) 0.0260(13) Uani 1 1 d .
H9A H -0.0809 0.7565 0.3454 0.031 Uiso 1 1 calc R
C10 C -0.0383(6) 0.7811(6) 0.1595(5) 0.0307(14) Uani 1 1 d .
H10A H -0.0734 0.8659 0.1429 0.037 Uiso 1 1 calc R
C11 C 0.0183(6) 0.7227(5) 0.0605(5) 0.0256(13) Uani 1 1 d .
C12 C 0.0187(6) 0.7919(5) -0.0715(5) 0.0304(14) Uani 1 1 d .
C13 C -0.1071(6) 0.8322(6) -0.0840(6) 0.0463(18) Uani 1 1 d .
H13A H -0.1921 0.8193 -0.0104 0.056 Uiso 1 1 calc R
C14 C -0.1068(7) 0.8917(6) -0.2057(6) 0.0426(17) Uani 1 1 d .
H14A H -0.1937 0.9165 -0.2118 0.051 Uiso 1 1 calc R
C15 C 0.1319(6) 0.8784(6) -0.3019(5) 0.0343(15) Uani 1 1 d .
H15A H 0.2161 0.8964 -0.3764 0.041 Uiso 1 1 calc R
C16 C 0.1395(6) 0.8145(6) -0.1837(5) 0.0371(16) Uani 1 1 d .
H16A H 0.2269 0.7866 -0.1800 0.045 Uiso 1 1 calc R
C17 C 0.0691(6) 0.5980(6) 0.0918(5) 0.0319(15) Uani 1 1 d .
H17A H 0.1099 0.5551 0.0285 0.038 Uiso 1 1 calc R
C18 C 0.0600(6) 0.5364(5) 0.2165(5) 0.0272(13) Uani 1 1 d .
H18A H 0.0936 0.4512 0.2356 0.033 Uiso 1 1 calc R

loop_
_atom_site_aniso_label
_atom_site_aniso_U_11
_atom_site_aniso_U_22
_atom_site_aniso_U_33
_atom_site_aniso_U_23
_atom_site_aniso_U_13
_atom_site_aniso_U_12
Ni1 0.0172(6) 0.0182(6) 0.0174(5) -0.0022(4) -0.0088(4) 0.0007(4)
Ni2 0.0228(6) 0.0172(6) 0.0181(5) -0.0030(4) -0.0106(4) 0.0019(4)
O1 0.030(2) 0.035(2) 0.034(2) -0.0192(19) -0.0101(19) 0.0031(19)
O1W 0.028(2) 0.022(2) 0.034(2) -0.0121(18) -0.0039(18) -0.0042(17)
O2 0.028(2) 0.019(2) 0.024(2) -0.0014(17) -0.0126(17) 0.0036(17)
O2W 0.106(5) 0.103(5) 0.042(3) -0.012(3) -0.006(3) 0.030(4)
O3 0.015(2) 0.026(2) 0.026(2) -0.0034(17) -0.0085(17) 0.0037(16)
O3W 0.353(12) 0.077(5) 0.055(4) -0.002(4) -0.020(6) 0.051(6)
O4 0.024(2) 0.017(2) 0.028(2) -0.0044(16) -0.0133(17) 0.0015(16)
O5 0.037(2) 0.020(2) 0.026(2) -0.0054(17) -0.0118(18) 0.0065(18)
O6 0.024(2) 0.015(2) 0.027(2) -0.0050(16) -0.0138(17) 0.0023(16)
N1 0.020(3) 0.019(3) 0.021(2) -0.002(2) -0.010(2) 0.003(2)
N2 0.031(3) 0.023(3) 0.022(3) -0.003(2) -0.015(2) 0.003(2)
P1 0.0188(8) 0.0214(9) 0.0235(8) -0.0059(6) -0.0095(6) 0.0026(6)
P2 0.0211(8) 0.0186(8) 0.0221(8) -0.0046(6) -0.0109(6) 0.0025(6)
C1 0.024(3) 0.019(3) 0.031(3) -0.003(3) -0.013(3) 0.001(3)
C2 0.020(3) 0.019(3) 0.026(3) 0.001(2) -0.008(3) 0.003(2)
C3 0.018(3) 0.021(3) 0.033(3) 0.003(3) -0.009(3) -0.004(2)
C4 0.016(3) 0.023(3) 0.025(3) -0.006(3) -0.006(2) 0.001(2)
C5 0.022(3) 0.025(4) 0.041(4) -0.001(3) -0.014(3) -0.007(3)
C6 0.019(3) 0.024(4) 0.049(4) 0.001(3) -0.019(3) -0.004(3)
C7 0.036(4) 0.044(4) 0.038(4) 0.016(3) -0.020(3) -0.014(3)
C8 0.053(5) 0.038(4) 0.065(5) 0.030(4) -0.034(4) -0.027(4)
C9 0.037(4) 0.026(3) 0.019(3) -0.005(3) -0.018(3) 0.004(3)
C10 0.037(4) 0.028(3) 0.028(3) -0.008(3) -0.016(3) 0.008(3)
C11 0.025(3) 0.032(4) 0.018(3) 0.000(3) -0.011(3) -0.001(3)
C12 0.036(4) 0.032(4) 0.021(3) -0.003(3) -0.014(3) 0.002(3)
C13 0.028(4) 0.071(5) 0.026(3) 0.003(3) -0.012(3) 0.003(3)
C14 0.030(4) 0.056(5) 0.034(4) 0.002(3) -0.018(3) 0.006(3)
C15 0.029(4) 0.046(4) 0.025(3) -0.006(3) -0.011(3) 0.000(3)
C16 0.031(4) 0.051(4) 0.028(3) -0.002(3) -0.019(3) 0.003(3)
C17 0.030(4) 0.042(4) 0.022(3) -0.011(3) -0.010(3) 0.010(3)
C18 0.028(3) 0.022(3) 0.033(3) -0.005(3) -0.017(3) 0.004(3)

loop_
_atom_type_symbol
_atom_type_description
_atom_type_scat_dispersion_real
_atom_type_scat_dispersion_imag
_atom_type_scat_source
C C 0.0033 0.0016 'International Tables Vol C Tables 4.2.6.8 and 6.1.1.4'
H H 0.0000 0.0000 'International Tables Vol C Tables 4.2.6.8 and 6.1.1.4'
N N 0.0061 0.0033 'International Tables Vol C Tables 4.2.6.8 and 6.1.1.4'
O O 0.0106 0.0060 'International Tables Vol C Tables 4.2.6.8 and 6.1.1.4'
P P 0.1023 0.0942 'International Tables Vol C Tables 4.2.6.8 and 6.1.1.4'
Ni Ni 0.3393 1.1124 'International Tables Vol C Tables 4.2.6.8 and 6.1.1.4'

loop_
_geom_angle_atom_site_label_1
_geom_angle_atom_site_label_2
_geom_angle_atom_site_label_3
_geom_angle
_geom_angle_site_symmetry_1
_geom_angle_site_symmetry_3
O3 Ni1 O3 180.000(1) 2_566 .
O3 Ni1 O6 87.19(13) 2_566 2_666
O3 Ni1 O6 92.81(13) . 2_666
O3 Ni1 O6 92.81(13) 2_566 1_455
O3 Ni1 O6 87.19(13) . 1_455
O6 Ni1 O6 180.00(19) 2_666 1_455
O3 Ni1 N1 88.58(14) 2_566 .
O3 Ni1 N1 91.42(14) . .
O6 Ni1 N1 89.35(14) 2_666 .
O6 Ni1 N1 90.65(14) 1_455 .
O3 Ni1 N1 91.42(14) 2_566 2_566
O3 Ni1 N1 88.58(14) . 2_566
O6 Ni1 N1 90.65(14) 2_666 2_566
O6 Ni1 N1 89.35(14) 1_455 2_566
N1 Ni1 N1 180.0 . 2_566
O4 Ni2 O4 180.000(1) 2_756 .
O4 Ni2 O1W 92.15(14) 2_756 2_756
O4 Ni2 O1W 87.85(14) . 2_756
O4 Ni2 O1W 87.85(14) 2_756 .
O4 Ni2 O1W 92.15(14) . .
O1W Ni2 O1W 180.0(2) 2_756 .
O4 Ni2 N2 88.49(15) 2_756 2_665
O4 Ni2 N2 91.51(15) . 2_665
O1W Ni2 N2 88.39(15) 2_756 2_665
O1W Ni2 N2 91.61(15) . 2_665
O4 Ni2 N2 91.51(15) 2_756 1_646
O4 Ni2 N2 88.49(15) . 1_646
O1W Ni2 N2 91.61(15) 2_756 1_646
O1W Ni2 N2 88.39(15) . 1_646
N2 Ni2 N2 180.0 2_665 1_646
P1 O3 Ni1 148.2(2) . .
P2 O4 Ni2 135.1(2) . .
P2 O6 Ni1 144.9(2) . 1_655
C18 N1 C9 117.0(5) . .
C18 N1 Ni1 122.9(4) . .
C9 N1 Ni1 120.1(3) . .
C14 N2 C15 115.9(5) . .
C14 N2 Ni2 121.8(4) . 1_464
C15 N2 Ni2 122.2(4) . 1_464
O3 P1 O2 116.4(2) . .
O3 P1 O1 106.3(2) . .
O2 P1 O1 109.1(2) . .
O3 P1 C1 108.3(2) . .
O2 P1 C1 111.2(2) . .
O1 P1 C1 104.8(2) . .
O4 P2 O6 115.2(2) . .
O4 P2 O5 105.6(2) . .
O6 P2 O5 111.7(2) . .
O4 P2 C4 108.6(2) . .
O6 P2 C4 108.1(2) . .
O5 P2 C4 107.4(2) . .
C2 C1 C6 117.4(5) . .
C2 C1 P1 126.6(4) . .
C6 C1 P1 116.0(4) . .
C3 C2 C1 117.9(5) . .
C3 C2 C7 117.7(5) . .
C1 C2 C7 124.4(5) . .
C4 C3 C2 124.6(5) . .
C3 C4 C5 118.1(5) . .
C3 C4 P2 119.3(4) . .
C5 C4 P2 122.5(4) . .
C6 C5 C4 117.6(5) . .
C6 C5 C8 119.4(5) . .
C4 C5 C8 122.9(5) . .
C5 C6 C1 124.3(5) . .
N1 C9 C10 122.8(5) . .
C9 C10 C11 120.3(5) . .
C17 C11 C10 116.5(5) . .
C17 C11 C12 122.5(5) . .
C10 C11 C12 121.0(5) . .
C16 C12 C13 117.1(5) . .
C16 C12 C11 123.2(5) . .
C13 C12 C11 119.7(5) . .
C12 C13 C14 119.5(6) . .
N2 C14 C13 124.2(6) . .
N2 C15 C16 123.2(5) . .
C12 C16 C15 120.1(5) . .
C11 C17 C18 120.1(5) . .
N1 C18 C17 123.2(5) . .

loop_
_geom_bond_atom_site_label_1
_geom_bond_atom_site_label_2
_geom_bond_distance
_geom_bond_site_symmetry_2
Ni1 O3 2.065(3) 2_566
Ni1 O3 2.065(3) .
Ni1 O6 2.083(3) 2_666
Ni1 O6 2.083(3) 1_455
Ni1 N1 2.107(4) .
Ni1 N1 2.107(4) 2_566
Ni2 O4 2.034(3) 2_756
Ni2 O4 2.034(3) .
Ni2 O1W 2.041(3) 2_756
Ni2 O1W 2.041(3) .
Ni2 N2 2.114(4) 2_665
Ni2 N2 2.114(4) 1_646
O1 P1 1.593(4) .
O2 P1 1.504(3) .
O3 P1 1.493(3) .
O4 P2 1.498(3) .
O5 P2 1.570(4) .
O6 P2 1.507(3) .
O6 Ni1 2.083(3) 1_655
N1 C18 1.328(6) .
N1 C9 1.340(6) .
N2 C14 1.326(7) .
N2 C15 1.334(6) .
N2 Ni2 2.114(4) 1_464
P1 C1 1.798(5) .
P2 C4 1.803(5) .
C1 C2 1.395(7) .
C1 C6 1.410(7) .
C2 C3 1.386(7) .
C2 C7 1.496(7) .
C3 C4 1.378(7) .
C4 C5 1.407(7) .
C5 C6 1.375(7) .
C5 C8 1.533(7) .
C9 C10 1.363(7) .
C10 C11 1.387(7) .
C11 C17 1.371(7) .
C11 C12 1.493(7) .
C12 C16 1.367(7) .
C12 C13 1.370(8) .
C13 C14 1.370(8) .
C15 C16 1.373(7) .
C17 C18 1.373(7) .

loop_
_geom_hbond_atom_site_label_D
_geom_hbond_atom_site_label_H
_geom_hbond_atom_site_label_A
_geom_hbond_distance_DH
_geom_hbond_distance_HA
_geom_hbond_distance_DA
_geom_hbond_angle_DHA
_geom_hbond_site_symmetry_A
O1W H2W O1 0.85 1.99 2.792(5) 157.5 1_655
O1W H1W O3 0.85 2.29 2.907(5) 129.1 1_655
O1W H1W O6 0.85 2.04 2.781(5) 145.7 .
O2W H3W O2 0.85 2.02 2.770(6) 146.4 2_665
O3W H5W O2W 0.85 2.31 2.837(9) 120.1 1_456
O1 H1A O2W 0.82 1.76 2.569(6) 166.4 .
O5 H5A O2 0.82 1.74 2.539(5) 164.6 2_666
